data_4112274
loop_
_publ_author_name
'Sungho Yoon'
'Stephen J. Lippard'

_publ_section_title
;
 Synthesis and Characterization of Carboxylate-Rich Complexes Having the
 {Fe2(\m-OH)2(\m-O2CR)}3+ and {Fe2(\m-O)(\m-O2CR)}3+ Cores of O2-Dependent
 Diiron Enzymes
;
_journal_name_full 'Journal of the American Chemical Society'
_journal_page_first 2666
_journal_page_last 2667
_journal_paper_doi 10.1021/ja031603o
_journal_volume 126
_journal_year 2004
_chemical_formula_sum 'C97.25 H94.5 Cl6.5 Fe2 N4 O11'
_chemical_formula_weight 1837.39
_chemical_name_systematic
; 
 ? 
;
_space_group_IT_number 14
_symmetry_cell_setting monoclinic
_symmetry_space_group_name_Hall '-P 2yn'
_symmetry_space_group_name_H-M 'P 1 21/n 1'
_atom_sites_solution_hydrogens geom
_atom_sites_solution_primary direct
_atom_sites_solution_secondary difmap
_audit_creation_method SHELXL-97
_cell_angle_alpha 90.00
_cell_angle_beta 91.151(12)
_cell_angle_gamma 90.00
_cell_formula_units_Z 4
_cell_length_a 15.385(9)
_cell_length_b 28.695(17)
_cell_length_c 21.194(12)
_cell_measurement_reflns_used 779
_cell_measurement_temperature 173(2)
_cell_measurement_theta_max 15.44
_cell_measurement_theta_min 2.39
_cell_volume 9355(9)
_computing_cell_refinement 'Bruker SMART'
_computing_data_collection 'Bruker SMART'
_computing_data_reduction 'Bruker SAINT'
_computing_molecular_graphics 'Bruker SHELXTL'
_computing_publication_material 'Bruker SHELXTL'
_computing_structure_refinement 'SHELXL-97 (Sheldrick, 1997)'
_computing_structure_solution 'SHELXS-97 (Sheldrick, 1990)'
_diffrn_ambient_temperature 173(2)
_diffrn_measured_fraction_theta_full 0.999
_diffrn_measured_fraction_theta_max 0.999
_diffrn_measurement_device_type 'CCD area detector'
_diffrn_measurement_method 'phi and omega scans'
_diffrn_radiation_monochromator graphite
_diffrn_radiation_source 'fine-focus sealed tube'
_diffrn_radiation_type MoK\a
_diffrn_radiation_wavelength 0.71073
_diffrn_reflns_av_R_equivalents 0.1429
_diffrn_reflns_av_sigmaI/netI 0.1401
_diffrn_reflns_limit_h_max 18
_diffrn_reflns_limit_h_min -18
_diffrn_reflns_limit_k_max 34
_diffrn_reflns_limit_k_min -34
_diffrn_reflns_limit_l_max 25
_diffrn_reflns_limit_l_min -25
_diffrn_reflns_number 68843
_diffrn_reflns_theta_full 25.00
_diffrn_reflns_theta_max 25.00
_diffrn_reflns_theta_min 1.19
_exptl_absorpt_coefficient_mu 0.556
_exptl_absorpt_correction_type none
_exptl_crystal_colour yellow
_exptl_crystal_density_diffrn 1.305
_exptl_crystal_density_meas 0
_exptl_crystal_description needle
_exptl_crystal_F_000 3826
_exptl_crystal_size_max 0.30
_exptl_crystal_size_mid 0.10
_exptl_crystal_size_min 0.02
_refine_diff_density_max 1.510
_refine_diff_density_min -0.475
_refine_diff_density_rms 0.120
_refine_ls_extinction_method none
_refine_ls_goodness_of_fit_ref 1.060
_refine_ls_hydrogen_treatment mixed
_refine_ls_matrix_type full
_refine_ls_number_parameters 1152
_refine_ls_number_reflns 16457
_refine_ls_number_restraints 2
_refine_ls_restrained_S_all 1.060
_refine_ls_R_factor_all 0.1716
_refine_ls_R_factor_gt 0.0928
_refine_ls_shift/su_max 0.269
_refine_ls_shift/su_mean 0.000
_refine_ls_structure_factor_coef Fsqd
_refine_ls_weighting_details 'calc w=1/[\s^2^(Fo^2^)+(0.1091P)^2^+5.9643P] where P=(Fo^2^+2Fc^2^)/3'
_refine_ls_weighting_scheme calc
_refine_ls_wR_factor_gt 0.2028
_refine_ls_wR_factor_ref 0.2454
_reflns_number_gt 8985
_reflns_number_total 16457
_reflns_threshold_expression >2sigma(I)
_cod_data_source_file ja031603osi20031213_103843.cif
_cod_data_source_block 2
_cod_original_formula_sum 'C97.25 H94.50 Cl6.50 Fe2 N4 O11'
_cod_database_code 4112274

loop_
_symmetry_equiv_pos_as_xyz
'x, y, z'
'-x+1/2, y+1/2, -z+1/2'
'-x, -y, -z'
'x-1/2, -y-1/2, z-1/2'

loop_
_atom_site_label
_atom_site_type_symbol
_atom_site_fract_x
_atom_site_fract_y
_atom_site_fract_z
_atom_site_U_iso_or_equiv
_atom_site_adp_type
_atom_site_occupancy
_atom_site_symmetry_multiplicity
_atom_site_calc_flag
_atom_site_refinement_flags
Fe1 Fe 0.11534(6) 0.32692(3) 0.11699(4) 0.0198(2) Uani 1 1 d .
Fe2 Fe 0.26069(6) 0.33091(3) 0.02518(4) 0.0187(2) Uani 1 1 d .
O5 O 0.0464(3) 0.36981(14) 0.1693(2) 0.0229(10) Uani 1 1 d .
O1 O 0.1914(3) 0.28536(17) 0.0699(2) 0.0224(11) Uani 1 1 d .
Cl5S Cl 0.5776(2) 0.32334(11) 0.86217(17) 0.0696(9) Uani 0.75 1 d P
O9 O 0.3706(3) 0.31958(14) 0.08014(19) 0.0205(10) Uani 1 1 d .
O2 O 0.2137(3) 0.36729(16) 0.0982(2) 0.0216(10) Uani 1 1 d .
O11 O 0.3267(4) 0.38143(19) -0.0191(3) 0.0318(14) Uani 1 1 d .
O4 O 0.1594(3) 0.35216(14) -0.03019(19) 0.0222(10) Uani 1 1 d .
O3 O 0.0496(3) 0.35233(15) 0.03791(19) 0.0219(10) Uani 1 1 d .
O8 O 0.1848(3) 0.23124(15) -0.0300(2) 0.0267(11) Uani 1 1 d .
Cl6S Cl 0.4281(2) 0.38185(13) 0.8371(2) 0.0843(12) Uani 0.75 1 d P
O7 O 0.2930(3) 0.28403(14) -0.03920(19) 0.0207(10) Uani 1 1 d .
O6 O 0.1096(3) 0.43800(15) 0.1475(2) 0.0288(11) Uani 1 1 d .
O10 O 0.4645(3) 0.37324(17) 0.0447(2) 0.0343(12) Uani 1 1 d .
N1 N 0.1787(3) 0.30004(18) 0.1999(2) 0.0252(13) Uani 1 1 d .
N3 N 0.0160(3) 0.27659(18) 0.1193(2) 0.0227(12) Uani 1 1 d .
N2 N 0.2663(4) 0.2931(2) 0.2004(3) 0.0264(14) Uani 1 1 d .
C301 C 0.2999(4) 0.2133(2) -0.0973(3) 0.0250(15) Uani 1 1 d .
N4 N -0.0674(4) 0.2909(2) 0.1117(3) 0.0266(13) Uani 1 1 d .
C114 C -0.0730(4) 0.3106(3) -0.0723(3) 0.0285(16) Uani 1 1 d .
C401 C 0.5010(4) 0.3342(2) 0.1397(3) 0.0278(16) Uani 1 1 d .
C300 C 0.2547(4) 0.2451(2) -0.0517(3) 0.0246(15) Uani 1 1 d .
C400 C 0.4424(4) 0.3427(2) 0.0829(3) 0.0230(15) Uani 1 1 d .
C106 C 0.0473(4) 0.4268(2) -0.0877(3) 0.0258(16) Uani 1 1 d .
C100 C 0.0815(4) 0.3602(2) -0.0151(3) 0.0234(15) Uani 1 1 d .
C404 C 0.6076(4) 0.3219(3) 0.2460(3) 0.0347(18) Uani 1 1 d .
H1 H 0.6430 0.3174 0.2828 0.042 Uiso 1 1 calc R
C206 C -0.0898(5) 0.4420(2) 0.2131(3) 0.0291(17) Uani 1 1 d .
C210 C -0.2453(5) 0.3898(3) 0.0572(4) 0.0362(18) Uani 1 1 d .
C415 C 0.5566(4) 0.2663(3) 0.0329(3) 0.0342(18) Uani 1 1 d .
H2 H 0.5510 0.2978 0.0195 0.041 Uiso 1 1 calc R
C305 C 0.3425(4) 0.1928(3) -0.2022(3) 0.0325(17) Uani 1 1 d .
H3 H 0.3445 0.1995 -0.2460 0.039 Uiso 1 1 calc R
C200 C 0.0580(4) 0.4143(2) 0.1764(3) 0.0227(15) Uani 1 1 d .
C7 C 0.0121(4) 0.2306(2) 0.1271(3) 0.0270(16) Uani 1 1 d .
C307 C 0.2573(4) 0.2659(2) -0.1889(3) 0.0288(16) Uani 1 1 d .
C201 C 0.0012(4) 0.4381(2) 0.2241(3) 0.0235(15) Uani 1 1 d .
C203 C -0.0115(6) 0.4821(3) 0.3197(4) 0.046(2) Uani 1 1 d .
H4 H 0.0147 0.4953 0.3565 0.055 Uiso 1 1 calc R
C412 C 0.3712(4) 0.4180(2) 0.1770(3) 0.0284(16) Uani 1 1 d .
H5 H 0.3373 0.3903 0.1766 0.034 Uiso 1 1 calc R
C306 C 0.3010(4) 0.2240(2) -0.1615(3) 0.0271(16) Uani 1 1 d .
C101 C 0.0252(4) 0.3825(2) -0.0658(3) 0.0239(15) Uani 1 1 d .
C202 C 0.0403(5) 0.4574(2) 0.2778(3) 0.0308(17) Uani 1 1 d .
C406 C 0.5089(4) 0.3699(2) 0.1851(3) 0.0269(16) Uani 1 1 d .
C209 C -0.1634(5) 0.4083(2) 0.0469(4) 0.0324(17) Uani 1 1 d .
H6 H -0.1429 0.4104 0.0050 0.039 Uiso 1 1 calc R
C402 C 0.5495(4) 0.2929(2) 0.1465(3) 0.0267(16) Uani 1 1 d .
C102 C -0.0490(4) 0.3592(3) -0.0906(3) 0.0287(17) Uani 1 1 d .
C302 C 0.3396(4) 0.1727(2) -0.0731(3) 0.0306(17) Uani 1 1 d .
C407 C 0.4630(5) 0.4151(3) 0.1786(3) 0.0301(17) Uani 1 1 d .
C411 C 0.3312(5) 0.4603(2) 0.1760(3) 0.0325(17) Uani 1 1 d .
H7 H 0.2695 0.4615 0.1748 0.039 Uiso 1 1 calc R
C119 C -0.1610(5) 0.2975(3) -0.0698(3) 0.0382(19) Uani 1 1 d .
H8 H -0.2048 0.3200 -0.0789 0.046 Uiso 1 1 calc R
C115 C -0.0113(4) 0.2763(2) -0.0594(3) 0.0263(16) Uani 1 1 d .
H9 H 0.0488 0.2839 -0.0611 0.032 Uiso 1 1 calc R
C303 C 0.3799(5) 0.1424(2) -0.1148(4) 0.0377(19) Uani 1 1 d .
H10 H 0.4071 0.1149 -0.0993 0.045 Uiso 1 1 calc R
C8 C -0.0737(4) 0.2154(2) 0.1247(3) 0.0313(17) Uani 1 1 d .
H11 H -0.0938 0.1843 0.1293 0.038 Uiso 1 1 calc R
C2 C 0.1533(4) 0.2838(2) 0.2557(3) 0.0252(15) Uani 1 1 d .
C217 C 0.3085(5) 0.4377(3) 0.3335(3) 0.043(2) Uani 1 1 d .
C304 C 0.3802(5) 0.1525(3) -0.1793(4) 0.042(2) Uani 1 1 d .
H12 H 0.4067 0.1314 -0.2076 0.050 Uiso 1 1 calc R
C6 C 0.0914(5) 0.2002(3) 0.1360(4) 0.047(2) Uani 1 1 d .
H13A H 0.0996 0.1814 0.0979 0.071 Uiso 1 1 calc R
H14B H 0.0835 0.1796 0.1723 0.071 Uiso 1 1 calc R
H15C H 0.1427 0.2199 0.1435 0.071 Uiso 1 1 calc R
C108 C 0.1441(5) 0.4627(2) -0.0032(3) 0.0296(17) Uani 1 1 d .
H16 H 0.1003 0.4571 0.0269 0.036 Uiso 1 1 calc R
C5 C 0.3894(5) 0.2639(3) 0.2666(4) 0.045(2) Uani 1 1 d .
H17A H 0.4118 0.2440 0.2331 0.067 Uiso 1 1 calc R
H18B H 0.3967 0.2480 0.3073 0.067 Uiso 1 1 calc R
H19C H 0.4215 0.2934 0.2676 0.067 Uiso 1 1 calc R
C208 C -0.1111(4) 0.4239(2) 0.0962(3) 0.0309(17) Uani 1 1 d .
H20 H -0.0556 0.4366 0.0875 0.037 Uiso 1 1 calc R
C419 C 0.5616(5) 0.2089(3) 0.1144(4) 0.0380(19) Uani 1 1 d .
H21 H 0.5593 0.2006 0.1578 0.046 Uiso 1 1 calc R
C205 C -0.1373(5) 0.4680(2) 0.2563(4) 0.0372(19) Uani 1 1 d .
H22 H -0.1978 0.4723 0.2487 0.045 Uiso 1 1 calc R
C3 C 0.2237(5) 0.2673(2) 0.2902(3) 0.0318(17) Uani 1 1 d .
H23 H 0.2224 0.2542 0.3313 0.038 Uiso 1 1 calc R
C109 C 0.2221(5) 0.4823(2) 0.0161(4) 0.0366(18) Uani 1 1 d .
H24 H 0.2310 0.4904 0.0592 0.044 Uiso 1 1 calc R
C405 C 0.5624(4) 0.3627(3) 0.2376(3) 0.0302(17) Uani 1 1 d .
H25 H 0.5678 0.3866 0.2685 0.036 Uiso 1 1 calc R
C414 C 0.5528(4) 0.2553(2) 0.0971(3) 0.0276(16) Uani 1 1 d .
C111 C 0.2712(5) 0.4795(3) -0.0890(4) 0.041(2) Uani 1 1 d .
H26 H 0.3147 0.4854 -0.1192 0.049 Uiso 1 1 calc R
C403 C 0.6013(4) 0.2876(3) 0.2008(3) 0.0308(17) Uani 1 1 d .
H27 H 0.6331 0.2595 0.2067 0.037 Uiso 1 1 calc R
C215 C 0.1858(5) 0.4884(3) 0.3131(4) 0.043(2) Uani 1 1 d .
H28 H 0.1619 0.5189 0.3128 0.051 Uiso 1 1 calc R
C116 C -0.0360(5) 0.2312(3) -0.0442(3) 0.0383(19) Uani 1 1 d .
H29 H 0.0072 0.2083 -0.0355 0.046 Uiso 1 1 calc R
C10 C -0.2182(5) 0.2615(3) 0.1080(4) 0.043(2) Uani 1 1 d .
H30A H -0.2482 0.2319 0.1147 0.064 Uiso 1 1 calc R
H31B H -0.2324 0.2733 0.0657 0.064 Uiso 1 1 calc R
H32C H -0.2368 0.2842 0.1396 0.064 Uiso 1 1 calc R
C4 C 0.2959(5) 0.2733(2) 0.2543(3) 0.0309(17) Uani 1 1 d .
C319 C 0.3539(4) 0.1943(3) 0.0421(3) 0.0320(17) Uani 1 1 d .
H33 H 0.3715 0.2249 0.0307 0.038 Uiso 1 1 calc R
C312 C 0.1731(5) 0.2789(3) -0.1716(3) 0.0337(18) Uani 1 1 d .
H34 H 0.1435 0.2609 -0.1411 0.040 Uiso 1 1 calc R
C207 C -0.1380(4) 0.4216(2) 0.1584(3) 0.0304(17) Uani 1 1 d .
C214 C 0.1337(5) 0.4506(3) 0.2948(3) 0.0306(17) Uani 1 1 d .
C410 C 0.3773(5) 0.5016(3) 0.1766(4) 0.0396(19) Uani 1 1 d .
C204 C -0.0995(6) 0.4877(3) 0.3091(4) 0.045(2) Uani 1 1 d .
H35 H -0.1335 0.5049 0.3379 0.054 Uiso 1 1 calc R
C117 C -0.1245(5) 0.2192(3) -0.0414(3) 0.0383(19) Uani 1 1 d .
C212 C -0.2202(5) 0.4006(2) 0.1684(4) 0.0332(18) Uani 1 1 d .
H36 H -0.2402 0.3972 0.2103 0.040 Uiso 1 1 calc R
C314 C 0.3372(5) 0.1616(2) -0.0046(4) 0.0353(18) Uani 1 1 d .
C216 C 0.2700(5) 0.4820(3) 0.3313(4) 0.047(2) Uani 1 1 d .
H37 H 0.3039 0.5084 0.3430 0.057 Uiso 1 1 calc R
C417 C 0.5778(5) 0.1850(3) 0.0052(4) 0.045(2) Uani 1 1 d .
C218 C 0.2559(5) 0.4006(3) 0.3153(3) 0.042(2) Uani 1 1 d .
H38 H 0.2794 0.3700 0.3159 0.051 Uiso 1 1 calc R
C110 C 0.2878(5) 0.4904(2) -0.0264(4) 0.040(2) Uani 1 1 d .
C9 C -0.1236(5) 0.2544(3) 0.1143(3) 0.0329(17) Uani 1 1 d .
C219 C 0.1704(5) 0.4071(3) 0.2965(3) 0.0345(18) Uani 1 1 d .
H39 H 0.1363 0.3808 0.2845 0.041 Uiso 1 1 calc R
C408 C 0.5087(5) 0.4562(3) 0.1797(4) 0.041(2) Uani 1 1 d .
H40 H 0.5704 0.4553 0.1815 0.049 Uiso 1 1 calc R
C105 C -0.0051(5) 0.4486(3) -0.1335(3) 0.0381(19) Uani 1 1 d .
H41 H 0.0096 0.4788 -0.1484 0.046 Uiso 1 1 calc R
C1 C 0.0599(4) 0.2853(3) 0.2744(3) 0.0353(18) Uani 1 1 d .
H42A H 0.0299 0.3104 0.2515 0.053 Uiso 1 1 calc R
H43B H 0.0566 0.2910 0.3199 0.053 Uiso 1 1 calc R
H44C H 0.0321 0.2554 0.2642 0.053 Uiso 1 1 calc R
C107 C 0.1288(4) 0.4509(2) -0.0656(3) 0.0278(16) Uani 1 1 d .
C318 C 0.3455(5) 0.1833(3) 0.1044(4) 0.041(2) Uani 1 1 d .
H45 H 0.3577 0.2065 0.1352 0.049 Uiso 1 1 calc R
C409 C 0.4678(5) 0.4982(3) 0.1781(4) 0.050(2) Uani 1 1 d .
H46 H 0.5016 0.5259 0.1780 0.060 Uiso 1 1 calc R
C120 C -0.1500(6) 0.1702(3) -0.0237(4) 0.056(2) Uani 1 1 d .
H47A H -0.1902 0.1712 0.0116 0.084 Uiso 1 1 calc R
H48B H -0.0979 0.1525 -0.0111 0.084 Uiso 1 1 calc R
H49C H -0.1785 0.1550 -0.0600 0.084 Uiso 1 1 calc R
C308 C 0.2976(5) 0.2934(3) -0.2342(3) 0.0398(19) Uani 1 1 d .
H50 H 0.3545 0.2857 -0.2473 0.048 Uiso 1 1 calc R
C104 C -0.0774(5) 0.4265(3) -0.1569(4) 0.046(2) Uani 1 1 d .
H51 H -0.1133 0.4415 -0.1877 0.055 Uiso 1 1 calc R
C418 C 0.5737(5) 0.1742(3) 0.0692(4) 0.047(2) Uani 1 1 d .
H52 H 0.5794 0.1426 0.0823 0.056 Uiso 1 1 calc R
C309 C 0.2554(6) 0.3315(3) -0.2600(4) 0.051(2) Uani 1 1 d .
H53 H 0.2840 0.3494 -0.2911 0.061 Uiso 1 1 calc R
C112 C 0.1930(5) 0.4603(2) -0.1089(4) 0.0351(18) Uani 1 1 d .
H54 H 0.1832 0.4535 -0.1523 0.042 Uiso 1 1 calc R
C103 C -0.0991(5) 0.3823(3) -0.1361(3) 0.0388(19) Uani 1 1 d .
H55 H -0.1494 0.3674 -0.1533 0.047 Uiso 1 1 calc R
C311 C 0.1320(6) 0.3178(3) -0.1982(4) 0.046(2) Uani 1 1 d .
H56 H 0.0749 0.3256 -0.1856 0.055 Uiso 1 1 calc R
C220 C 0.4031(5) 0.4310(4) 0.3514(4) 0.067(3) Uani 1 1 d .
H57A H 0.4140 0.3979 0.3603 0.100 Uiso 1 1 calc R
H58B H 0.4174 0.4495 0.3891 0.100 Uiso 1 1 calc R
H59C H 0.4394 0.4411 0.3165 0.100 Uiso 1 1 calc R
C118 C -0.1846(5) 0.2530(3) -0.0544(3) 0.039(2) Uani 1 1 d .
H60 H -0.2446 0.2454 -0.0529 0.047 Uiso 1 1 calc R
C416 C 0.5686(5) 0.2313(3) -0.0115(4) 0.042(2) Uani 1 1 d .
H61 H 0.5705 0.2395 -0.0549 0.051 Uiso 1 1 calc R
C317 C 0.3201(6) 0.1396(3) 0.1242(4) 0.056(2) Uani 1 1 d .
C413 C 0.3309(6) 0.5484(3) 0.1773(5) 0.063(3) Uani 1 1 d .
H62A H 0.2727 0.5450 0.1582 0.094 Uiso 1 1 calc R
H63B H 0.3642 0.5712 0.1532 0.094 Uiso 1 1 calc R
H64C H 0.3260 0.5592 0.2209 0.094 Uiso 1 1 calc R
C113 C 0.3765(5) 0.5078(3) -0.0043(5) 0.059(3) Uani 1 1 d .
H65A H 0.4108 0.4817 0.0125 0.088 Uiso 1 1 calc R
H66B H 0.3694 0.5313 0.0288 0.088 Uiso 1 1 calc R
H67C H 0.4067 0.5218 -0.0399 0.088 Uiso 1 1 calc R
C310 C 0.1723(6) 0.3447(3) -0.2421(4) 0.045(2) Uani 1 1 d .
C213 C -0.3044(5) 0.3745(3) 0.0040(4) 0.046(2) Uani 1 1 d .
H68A H -0.2867 0.3896 -0.0352 0.069 Uiso 1 1 calc R
H69B H -0.3643 0.3832 0.0132 0.069 Uiso 1 1 calc R
H70C H -0.3006 0.3406 -0.0009 0.069 Uiso 1 1 calc R
C211 C -0.2712(5) 0.3852(2) 0.1191(4) 0.0373(19) Uani 1 1 d .
H71 H -0.3256 0.3711 0.1275 0.045 Uiso 1 1 calc R
C315 C 0.3149(6) 0.1162(3) 0.0148(4) 0.052(2) Uani 1 1 d .
H72 H 0.3055 0.0925 -0.0159 0.063 Uiso 1 1 calc R
C320 C 0.3086(9) 0.1291(4) 0.1933(4) 0.091(4) Uani 1 1 d .
H73A H 0.2636 0.1053 0.1979 0.136 Uiso 1 1 calc R
H74B H 0.2912 0.1575 0.2153 0.136 Uiso 1 1 calc R
H75C H 0.3636 0.1177 0.2115 0.136 Uiso 1 1 calc R
C420 C 0.5928(6) 0.1475(3) -0.0436(4) 0.063(3) Uani 1 1 d .
H76A H 0.5624 0.1558 -0.0831 0.094 Uiso 1 1 calc R
H77B H 0.5706 0.1176 -0.0282 0.094 Uiso 1 1 calc R
H78C H 0.6552 0.1447 -0.0512 0.094 Uiso 1 1 calc R
C313 C 0.1279(7) 0.3880(3) -0.2709(4) 0.070(3) Uani 1 1 d .
H79A H 0.0647 0.3845 -0.2689 0.105 Uiso 1 1 calc R
H80B H 0.1448 0.3914 -0.3150 0.105 Uiso 1 1 calc R
H81C H 0.1460 0.4158 -0.2471 0.105 Uiso 1 1 calc R
C316 C 0.3067(7) 0.1062(3) 0.0776(5) 0.071(3) Uani 1 1 d .
H82 H 0.2915 0.0754 0.0897 0.086 Uiso 1 1 calc R
C3S C 0.4763(10) 0.3392(4) 0.8820(6) 0.077(5) Uani 0.75 1 d P
H83S H 0.4781 0.3499 0.9264 0.093 Uiso 0.75 1 calc PR
H84S H 0.4387 0.3112 0.8800 0.093 Uiso 0.75 1 calc PR
Cl2S Cl 0.1709(2) 0.08276(10) 0.87655(13) 0.0832(9) Uani 1 1 d .
Cl1S Cl 0.0727(2) 0.09645(14) 0.98944(17) 0.1157(12) Uani 1 1 d .
C1S C 0.1183(7) 0.1221(4) 0.9230(5) 0.078(3) Uani 1 1 d .
H85S H 0.0717 0.1374 0.8977 0.093 Uiso 1 1 calc R
H86S H 0.1600 0.1465 0.9369 0.093 Uiso 1 1 calc R
Cl4S Cl 0.1593(3) 0.95999(15) 0.7854(2) 0.1007(14) Uani 0.75 1 d P
Cl3S Cl 0.0090(4) 0.92464(18) 0.8479(3) 0.158(2) Uani 0.75 1 d P
C2S C 0.0686(9) 0.9706(5) 0.8299(7) 0.083(5) Uani 0.75 1 d P
H87S H 0.0878 0.9858 0.8697 0.100 Uiso 0.75 1 calc PR
H88S H 0.0311 0.9930 0.8066 0.100 Uiso 0.75 1 calc PR
Cl7S Cl 0.3904(9) 0.9865(3) 0.9918(4) 0.277(6) Uani 0.75 1 d PD
Cl8S Cl 0.209(2) 0.9585(12) 0.9738(12) 0.48(3) Uani 0.45 1 d PD
C4S C 0.2863(17) 0.9852(14) 1.0157(15) 0.70(15) Uani 0.45 1 d PD
H89 H 0.295(4) 0.3005(18) 0.171(3) 0.000(15) Uiso 1 1 d .
H90 H 0.311(4) 0.397(2) -0.039(3) 0.01(2) Uiso 1 1 d .
H91 H -0.077(4) 0.320(2) 0.102(3) 0.021(18) Uiso 1 1 d .
H92 H 0.174(6) 0.269(3) 0.051(4) 0.06(4) Uiso 1 1 d .
H93 H 0.202(6) 0.397(3) 0.104(4) 0.07(3) Uiso 1 1 d .
H94 H 0.381(8) 0.385(4) 0.003(5) 0.11(4) Uiso 1 1 d .
Cl8B Cl 0.2502(11) 0.9381(6) 0.9413(8) 0.112(4) Uiso 0.30 1 d P
C4B C 0.274(3) 0.9628(14) 1.003(2) 0.068(10) Uiso 0.30 1 d P

loop_
_atom_site_aniso_label
_atom_site_aniso_U_11
_atom_site_aniso_U_22
_atom_site_aniso_U_33
_atom_site_aniso_U_23
_atom_site_aniso_U_13
_atom_site_aniso_U_12
Fe1 0.0173(5) 0.0226(5) 0.0196(5) 0.0000(4) 0.0041(4) 0.0012(4)
Fe2 0.0146(5) 0.0217(5) 0.0200(5) -0.0002(4) 0.0014(4) 0.0006(4)
O5 0.019(2) 0.022(3) 0.028(3) -0.002(2) 0.008(2) 0.003(2)
O1 0.023(3) 0.021(3) 0.024(3) -0.002(2) 0.008(2) -0.002(2)
Cl5S 0.074(2) 0.0463(19) 0.089(2) 0.0004(17) 0.0216(19) -0.0007(17)
O9 0.013(2) 0.024(2) 0.025(2) 0.0028(19) -0.0039(18) 0.0007(19)
O2 0.018(2) 0.025(3) 0.022(2) -0.004(2) 0.0050(19) 0.000(2)
O11 0.026(3) 0.029(3) 0.040(3) 0.018(3) -0.003(3) 0.001(2)
O4 0.014(2) 0.026(3) 0.027(3) 0.005(2) -0.0045(19) 0.002(2)
O3 0.016(2) 0.031(3) 0.019(2) 0.004(2) 0.0006(19) 0.004(2)
O8 0.016(2) 0.035(3) 0.030(3) -0.005(2) 0.005(2) -0.004(2)
Cl6S 0.073(2) 0.070(2) 0.110(3) 0.029(2) -0.009(2) -0.017(2)
O7 0.019(2) 0.023(2) 0.020(2) -0.0083(19) 0.0078(19) -0.003(2)
O6 0.028(3) 0.024(3) 0.034(3) 0.001(2) 0.010(2) -0.004(2)
O10 0.018(3) 0.049(3) 0.036(3) 0.013(2) -0.002(2) -0.007(2)
N1 0.022(3) 0.030(3) 0.024(3) -0.001(2) 0.006(2) 0.006(3)
N3 0.016(3) 0.023(3) 0.030(3) 0.004(2) 0.008(2) 0.001(2)
N2 0.021(3) 0.038(4) 0.021(3) 0.008(3) 0.010(3) 0.003(3)
C301 0.011(3) 0.028(4) 0.036(4) -0.006(3) 0.000(3) -0.001(3)
N4 0.026(3) 0.025(3) 0.029(3) 0.004(3) 0.007(3) 0.000(3)
C114 0.022(4) 0.048(5) 0.016(3) -0.006(3) 0.000(3) -0.002(3)
C401 0.016(3) 0.038(4) 0.030(4) 0.005(3) 0.001(3) 0.001(3)
C300 0.022(4) 0.033(4) 0.019(4) -0.002(3) 0.001(3) 0.003(3)
C400 0.017(4) 0.029(4) 0.024(4) -0.005(3) 0.006(3) 0.002(3)
C106 0.025(4) 0.034(4) 0.018(4) 0.000(3) 0.007(3) 0.010(3)
C100 0.020(4) 0.023(4) 0.028(4) 0.001(3) -0.005(3) -0.002(3)
C404 0.019(4) 0.058(5) 0.027(4) 0.003(4) -0.001(3) 0.002(4)
C206 0.036(4) 0.024(4) 0.028(4) 0.011(3) 0.013(3) 0.001(3)
C210 0.029(4) 0.034(4) 0.045(5) 0.002(4) -0.002(4) 0.009(3)
C415 0.022(4) 0.039(4) 0.042(5) 0.001(4) 0.002(3) -0.002(3)
C305 0.027(4) 0.041(5) 0.030(4) -0.012(3) 0.006(3) -0.008(4)
C200 0.016(4) 0.024(4) 0.027(4) 0.005(3) -0.006(3) 0.004(3)
C7 0.032(4) 0.024(4) 0.025(4) -0.005(3) 0.007(3) -0.001(3)
C307 0.029(4) 0.034(4) 0.024(4) -0.007(3) 0.007(3) 0.001(3)
C201 0.028(4) 0.018(3) 0.025(4) 0.008(3) 0.012(3) 0.004(3)
C203 0.059(6) 0.044(5) 0.034(5) -0.012(4) 0.007(4) 0.007(4)
C412 0.024(4) 0.035(4) 0.027(4) -0.003(3) 0.002(3) -0.004(3)
C306 0.019(4) 0.031(4) 0.032(4) -0.007(3) 0.007(3) -0.003(3)
C101 0.016(4) 0.038(4) 0.017(3) 0.003(3) 0.004(3) 0.006(3)
C202 0.034(4) 0.025(4) 0.033(4) 0.002(3) 0.005(3) 0.000(3)
C406 0.009(3) 0.045(4) 0.027(4) -0.001(3) 0.004(3) -0.001(3)
C209 0.026(4) 0.033(4) 0.038(4) 0.002(3) 0.011(3) 0.007(3)
C402 0.018(4) 0.032(4) 0.031(4) 0.004(3) 0.010(3) -0.003(3)
C102 0.021(4) 0.044(5) 0.022(4) 0.001(3) 0.007(3) 0.008(3)
C302 0.019(4) 0.030(4) 0.042(4) -0.012(3) 0.001(3) -0.006(3)
C407 0.029(4) 0.041(4) 0.020(4) -0.002(3) -0.001(3) 0.003(3)
C411 0.022(4) 0.039(5) 0.036(4) -0.001(3) -0.004(3) 0.000(3)
C119 0.025(4) 0.055(5) 0.035(4) -0.005(4) -0.006(3) 0.002(4)
C115 0.018(4) 0.040(4) 0.020(4) -0.011(3) -0.005(3) -0.001(3)
C303 0.030(4) 0.027(4) 0.056(5) -0.013(4) 0.002(4) 0.004(3)
C8 0.031(4) 0.023(4) 0.040(4) 0.000(3) 0.006(3) -0.009(3)
C2 0.024(4) 0.032(4) 0.020(4) 0.001(3) 0.009(3) -0.001(3)
C217 0.037(5) 0.066(6) 0.027(4) -0.005(4) -0.001(4) 0.001(4)
C304 0.029(4) 0.046(5) 0.049(5) -0.024(4) 0.002(4) 0.000(4)
C6 0.040(5) 0.039(5) 0.063(6) 0.000(4) 0.005(4) 0.002(4)
C108 0.029(4) 0.025(4) 0.035(4) 0.011(3) 0.002(3) 0.001(3)
C5 0.031(5) 0.059(6) 0.043(5) 0.012(4) -0.007(4) 0.001(4)
C208 0.021(4) 0.029(4) 0.043(5) 0.003(3) 0.011(3) 0.001(3)
C419 0.038(5) 0.042(5) 0.034(4) 0.000(4) -0.002(4) 0.002(4)
C205 0.037(5) 0.029(4) 0.046(5) 0.007(4) 0.016(4) 0.018(4)
C3 0.033(4) 0.042(5) 0.020(4) 0.013(3) 0.000(3) -0.001(3)
C109 0.044(5) 0.029(4) 0.037(4) 0.004(3) -0.004(4) 0.004(4)
C405 0.017(4) 0.045(5) 0.028(4) -0.003(3) 0.001(3) -0.003(3)
C414 0.012(3) 0.040(4) 0.031(4) 0.002(3) -0.002(3) 0.002(3)
C111 0.031(5) 0.042(5) 0.051(5) 0.009(4) 0.013(4) 0.004(4)
C403 0.022(4) 0.045(5) 0.026(4) 0.010(3) 0.002(3) -0.001(3)
C215 0.054(6) 0.034(5) 0.040(5) -0.012(4) 0.006(4) -0.003(4)
C116 0.034(5) 0.043(5) 0.038(5) -0.009(4) 0.008(3) -0.007(4)
C10 0.030(4) 0.049(5) 0.050(5) 0.001(4) 0.006(4) -0.009(4)
C4 0.028(4) 0.038(4) 0.027(4) 0.003(3) -0.007(3) 0.000(3)
C319 0.026(4) 0.032(4) 0.038(5) 0.002(3) -0.005(3) 0.000(3)
C312 0.031(4) 0.044(5) 0.026(4) -0.007(3) 0.004(3) 0.007(4)
C207 0.024(4) 0.028(4) 0.039(4) 0.008(3) 0.008(3) 0.003(3)
C214 0.035(4) 0.037(4) 0.020(4) -0.002(3) 0.005(3) -0.001(4)
C410 0.034(5) 0.039(5) 0.046(5) 0.003(4) 0.000(4) 0.004(4)
C204 0.052(6) 0.049(5) 0.035(5) -0.003(4) 0.018(4) 0.014(4)
C117 0.041(5) 0.045(5) 0.029(4) -0.009(4) 0.005(4) -0.022(4)
C212 0.028(4) 0.030(4) 0.041(5) 0.008(3) 0.012(4) 0.005(3)
C314 0.030(4) 0.030(4) 0.046(5) -0.006(3) -0.002(3) 0.006(3)
C216 0.040(5) 0.058(6) 0.045(5) -0.011(4) 0.003(4) -0.012(4)
C417 0.026(4) 0.053(6) 0.055(6) -0.014(4) -0.005(4) 0.008(4)
C218 0.040(5) 0.052(5) 0.034(5) 0.005(4) 0.002(4) 0.010(4)
C110 0.030(5) 0.025(4) 0.064(6) 0.004(4) -0.007(4) -0.002(3)
C9 0.026(4) 0.044(5) 0.030(4) -0.003(3) 0.009(3) -0.003(4)
C219 0.036(5) 0.039(5) 0.029(4) 0.000(3) 0.004(3) -0.002(4)
C408 0.020(4) 0.038(5) 0.064(6) -0.001(4) 0.002(4) -0.006(4)
C105 0.038(5) 0.039(5) 0.037(5) 0.007(4) -0.002(4) 0.003(4)
C1 0.032(4) 0.048(5) 0.026(4) 0.013(3) 0.003(3) 0.006(4)
C107 0.025(4) 0.030(4) 0.030(4) 0.007(3) 0.006(3) 0.006(3)
C318 0.045(5) 0.040(5) 0.037(5) -0.008(4) -0.009(4) 0.004(4)
C409 0.037(5) 0.034(5) 0.079(7) -0.001(4) 0.003(4) -0.011(4)
C120 0.054(6) 0.058(6) 0.056(6) -0.014(5) 0.005(5) -0.020(5)
C308 0.039(5) 0.044(5) 0.037(5) -0.003(4) 0.017(4) 0.002(4)
C104 0.046(5) 0.055(6) 0.036(5) 0.015(4) -0.011(4) 0.015(4)
C418 0.040(5) 0.041(5) 0.059(6) 0.001(4) -0.017(4) 0.010(4)
C309 0.070(6) 0.045(5) 0.038(5) 0.005(4) 0.012(4) -0.002(5)
C112 0.039(5) 0.031(4) 0.036(4) 0.009(3) 0.001(4) 0.005(4)
C103 0.024(4) 0.061(6) 0.032(4) 0.001(4) -0.004(3) 0.002(4)
C311 0.054(5) 0.051(5) 0.034(5) -0.010(4) 0.002(4) 0.018(4)
C220 0.035(5) 0.107(8) 0.057(6) 0.001(6) -0.001(4) -0.002(5)
C118 0.023(4) 0.064(6) 0.030(4) -0.008(4) 0.003(3) -0.017(4)
C416 0.028(4) 0.062(6) 0.036(5) -0.010(4) 0.000(4) 0.003(4)
C317 0.084(7) 0.047(5) 0.037(5) 0.016(4) 0.001(5) 0.006(5)
C413 0.061(6) 0.049(6) 0.078(7) -0.003(5) 0.005(5) 0.006(5)
C113 0.046(6) 0.044(5) 0.087(7) -0.003(5) -0.006(5) -0.007(4)
C310 0.068(6) 0.040(5) 0.028(4) -0.007(4) -0.003(4) 0.005(4)
C213 0.029(4) 0.046(5) 0.062(6) -0.004(4) -0.001(4) -0.001(4)
C211 0.021(4) 0.034(4) 0.057(5) 0.005(4) 0.006(4) 0.000(3)
C315 0.079(7) 0.025(4) 0.052(6) -0.008(4) -0.015(5) 0.004(4)
C320 0.160(12) 0.064(7) 0.047(6) 0.017(5) -0.010(7) -0.005(7)
C420 0.056(6) 0.059(6) 0.072(7) -0.029(5) -0.010(5) 0.020(5)
C313 0.104(9) 0.050(6) 0.056(6) 0.002(5) -0.017(6) 0.013(6)
C316 0.123(10) 0.030(5) 0.061(7) 0.011(5) -0.019(6) -0.005(5)
C3S 0.123(13) 0.050(8) 0.060(9) 0.024(6) 0.051(8) 0.014(8)
Cl2S 0.090(2) 0.085(2) 0.0745(19) -0.0072(15) -0.0227(16) -0.0018(17)
Cl1S 0.090(2) 0.155(3) 0.103(3) 0.008(2) 0.011(2) -0.027(2)
C1S 0.065(7) 0.093(8) 0.075(7) 0.008(6) -0.006(6) -0.010(6)
Cl4S 0.067(3) 0.092(3) 0.144(4) -0.005(3) 0.014(3) -0.003(2)
Cl3S 0.174(6) 0.107(4) 0.197(6) 0.019(4) 0.076(5) -0.047(4)
C2S 0.079(11) 0.070(10) 0.102(12) -0.016(8) 0.027(9) -0.003(8)
Cl7S 0.525(18) 0.177(8) 0.130(6) 0.035(5) 0.064(9) 0.044(10)
Cl8S 0.50(5) 0.61(6) 0.32(4) 0.30(4) -0.18(3) -0.25(4)
C4S 1.8(4) 0.19(5) 0.11(4) -0.13(4) 0.43(11) -0.51(13)

loop_
_atom_type_symbol
_atom_type_description
_atom_type_scat_dispersion_real
_atom_type_scat_dispersion_imag
_atom_type_scat_source
C C 0.0033 0.0016 'International Tables Vol C Tables 4.2.6.8 and 6.1.1.4'
H H 0.0000 0.0000 'International Tables Vol C Tables 4.2.6.8 and 6.1.1.4'
N N 0.0061 0.0033 'International Tables Vol C Tables 4.2.6.8 and 6.1.1.4'
O O 0.0106 0.0060 'International Tables Vol C Tables 4.2.6.8 and 6.1.1.4'
Fe Fe 0.3463 0.8444 'International Tables Vol C Tables 4.2.6.8 and 6.1.1.4'
Cl Cl 0.1484 0.1585 'International Tables Vol C Tables 4.2.6.8 and 6.1.1.4'

loop_
_geom_angle_atom_site_label_1
_geom_angle_atom_site_label_2
_geom_angle_atom_site_label_3
_geom_angle
O2 Fe1 O1 77.5(2)
O2 Fe1 O5 99.91(19)
O1 Fe1 O5 175.4(2)
O2 Fe1 O3 89.65(18)
O1 Fe1 O3 95.10(19)
O5 Fe1 O3 88.62(18)
O2 Fe1 N3 167.91(19)
O1 Fe1 N3 92.0(2)
O5 Fe1 N3 90.93(19)
O3 Fe1 N3 85.24(19)
O2 Fe1 N1 92.3(2)
O1 Fe1 N1 86.1(2)
O5 Fe1 N1 90.25(19)
O3 Fe1 N1 177.93(19)
N3 Fe1 N1 93.0(2)
O1 Fe2 O7 91.5(2)
O1 Fe2 O2 76.4(2)
O7 Fe2 O2 167.97(18)
O1 Fe2 O11 176.1(2)
O7 Fe2 O11 91.8(2)
O2 Fe2 O11 100.2(2)
O1 Fe2 O4 93.5(2)
O7 Fe2 O4 90.36(18)
O2 Fe2 O4 90.30(18)
O11 Fe2 O4 84.4(2)
O1 Fe2 O9 94.0(2)
O7 Fe2 O9 93.87(17)
O2 Fe2 O9 87.16(18)
O11 Fe2 O9 87.8(2)
O4 Fe2 O9 171.24(17)
C200 O5 Fe1 127.0(4)
Fe2 O1 Fe1 100.3(2)
C400 O9 Fe2 129.6(4)
Fe1 O2 Fe2 98.1(2)
C100 O4 Fe2 128.9(4)
C100 O3 Fe1 126.4(4)
C300 O7 Fe2 127.5(4)
C2 N1 N2 104.4(5)
C2 N1 Fe1 135.8(4)
N2 N1 Fe1 119.6(4)
C7 N3 N4 105.6(5)
C7 N3 Fe1 135.8(5)
N4 N3 Fe1 118.5(4)
C4 N2 N1 112.8(6)
C306 C301 C302 121.6(6)
C306 C301 C300 120.4(6)
C302 C301 C300 118.0(6)
N3 N4 C9 111.4(6)
C115 C114 C119 117.3(7)
C115 C114 C102 122.6(6)
C119 C114 C102 120.1(6)
C402 C401 C406 120.3(6)
C402 C401 C400 121.6(6)
C406 C401 C400 118.1(6)
O8 C300 O7 126.6(6)
O8 C300 C301 117.1(6)
O7 C300 C301 116.2(6)
O10 C400 O9 125.2(6)
O10 C400 C401 117.7(6)
O9 C400 C401 116.9(6)
C101 C106 C105 119.9(6)
C101 C106 C107 121.6(6)
C105 C106 C107 118.5(6)
O3 C100 O4 125.6(6)
O3 C100 C101 119.0(6)
O4 C100 C101 115.4(6)
C405 C404 C403 119.5(7)
C205 C206 C201 117.5(7)
C205 C206 C207 117.6(7)
C201 C206 C207 124.9(6)
C211 C210 C209 117.6(7)
C211 C210 C213 120.2(7)
C209 C210 C213 122.2(7)
C416 C415 C414 120.2(7)
C304 C305 C306 120.8(7)
O6 C200 O5 125.5(6)
O6 C200 C201 118.4(6)
O5 C200 C201 116.1(6)
N3 C7 C8 110.6(6)
N3 C7 C6 123.4(6)
C8 C7 C6 126.0(6)
C308 C307 C312 117.1(7)
C308 C307 C306 121.3(6)
C312 C307 C306 121.6(6)
C202 C201 C206 120.8(6)
C202 C201 C200 118.7(6)
C206 C201 C200 120.4(6)
C204 C203 C202 121.7(7)
C411 C412 C407 120.3(7)
C301 C306 C305 118.2(7)
C301 C306 C307 122.9(6)
C305 C306 C307 118.9(6)
C106 C101 C102 120.4(6)
C106 C101 C100 118.8(6)
C102 C101 C100 120.8(6)
C201 C202 C203 118.6(7)
C201 C202 C214 123.1(6)
C203 C202 C214 118.2(7)
C405 C406 C401 118.9(6)
C405 C406 C407 118.5(6)
C401 C406 C407 122.6(6)
C208 C209 C210 121.5(7)
C403 C402 C401 118.0(6)
C403 C402 C414 117.9(6)
C401 C402 C414 124.0(6)
C103 C102 C101 117.8(7)
C103 C102 C114 119.1(6)
C101 C102 C114 123.0(6)
C303 C302 C301 118.8(7)
C303 C302 C314 120.3(7)
C301 C302 C314 121.0(6)
C408 C407 C412 117.3(7)
C408 C407 C406 120.6(6)
C412 C407 C406 121.9(6)
C412 C411 C410 122.3(7)
C118 C119 C114 121.2(7)
C116 C115 C114 121.1(7)
C302 C303 C304 120.1(7)
C9 C8 C7 106.1(6)
N1 C2 C3 110.4(6)
N1 C2 C1 121.5(6)
C3 C2 C1 128.1(6)
C218 C217 C216 116.3(7)
C218 C217 C220 121.6(8)
C216 C217 C220 122.0(8)
C305 C304 C303 120.5(7)
C109 C108 C107 120.9(7)
C209 C208 C207 121.5(7)
C414 C419 C418 121.0(7)
C204 C205 C206 122.3(7)
C4 C3 C2 107.4(6)
C108 C109 C110 121.1(7)
C404 C405 C406 121.5(7)
C419 C414 C415 118.0(7)
C419 C414 C402 120.5(6)
C415 C414 C402 121.1(6)
C112 C111 C110 121.8(7)
C404 C403 C402 121.7(7)
C216 C215 C214 120.9(8)
C115 C116 C117 120.5(7)
N2 C4 C3 105.0(6)
N2 C4 C5 122.5(6)
C3 C4 C5 132.4(7)
C318 C319 C314 121.0(7)
C311 C312 C307 121.3(7)
C208 C207 C212 116.4(7)
C208 C207 C206 124.6(6)
C212 C207 C206 118.8(6)
C219 C214 C215 117.7(7)
C219 C214 C202 121.4(7)
C215 C214 C202 120.8(7)
C411 C410 C409 116.9(7)
C411 C410 C413 121.2(7)
C409 C410 C413 121.9(7)
C205 C204 C203 119.0(7)
C118 C117 C116 118.1(7)
C118 C117 C120 122.2(7)
C116 C117 C120 119.7(8)
C211 C212 C207 121.4(7)
C319 C314 C315 117.4(7)
C319 C314 C302 123.0(7)
C315 C314 C302 119.5(7)
C215 C216 C217 122.2(8)
C416 C417 C418 117.2(7)
C416 C417 C420 121.7(8)
C418 C417 C420 121.1(8)
C219 C218 C217 121.6(8)
C111 C110 C109 117.6(7)
C111 C110 C113 121.2(8)
C109 C110 C113 121.1(8)
N4 C9 C8 106.3(6)
N4 C9 C10 121.1(7)
C8 C9 C10 132.6(7)
C214 C219 C218 121.3(7)
C409 C408 C407 121.7(7)
C104 C105 C106 119.8(7)
C108 C107 C112 118.4(7)
C108 C107 C106 122.5(6)
C112 C107 C106 119.0(6)
C319 C318 C317 122.4(7)
C408 C409 C410 121.5(7)
C309 C308 C307 120.6(7)
C105 C104 C103 120.7(7)
C417 C418 C419 121.2(8)
C308 C309 C310 122.3(8)
C111 C112 C107 120.1(7)
C104 C103 C102 121.5(7)
C310 C311 C312 121.2(8)
C117 C118 C119 122.0(7)
C417 C416 C415 122.4(8)
C318 C317 C316 116.8(8)
C318 C317 C320 121.1(8)
C316 C317 C320 122.2(8)
C311 C310 C309 117.6(8)
C311 C310 C313 121.5(8)
C309 C310 C313 120.9(8)
C212 C211 C210 121.5(7)
C316 C315 C314 120.3(8)
C315 C316 C317 122.0(8)
Cl5S C3S Cl6S 116.6(7)
Cl2S C1S Cl1S 112.8(6)
Cl3S C2S Cl4S 116.4(8)
C4S Cl7S C4B 21.7(14)
Cl8S C4S Cl7S 122(2)
Cl8B C4B Cl7S 106(2)

loop_
_geom_bond_atom_site_label_1
_geom_bond_atom_site_label_2
_geom_bond_distance
Fe1 O2 1.954(5)
Fe1 O1 1.958(5)
Fe1 O5 1.980(4)
Fe1 O3 2.073(4)
Fe1 N3 2.104(5)
Fe1 N1 2.137(5)
Fe2 O1 1.945(5)
Fe2 O7 1.986(4)
Fe2 O2 2.012(5)
Fe2 O11 2.014(5)
Fe2 O4 2.026(4)
Fe2 O9 2.060(4)
O5 C200 1.298(7)
Cl5S C3S 1.687(14)
O9 C400 1.287(7)
O4 C100 1.268(7)
O3 C100 1.255(7)
O8 C300 1.244(7)
Cl6S C3S 1.710(12)
O7 C300 1.288(7)
O6 C200 1.219(7)
O10 C400 1.247(7)
N1 C2 1.337(8)
N1 N2 1.363(7)
N3 C7 1.332(8)
N3 N4 1.354(7)
N2 C4 1.347(8)
C301 C306 1.396(9)
C301 C302 1.405(9)
C301 C300 1.510(9)
N4 C9 1.359(9)
C114 C115 1.390(9)
C114 C119 1.407(9)
C114 C102 1.496(10)
C401 C402 1.406(9)
C401 C406 1.407(9)
C401 C400 1.509(9)
C106 C101 1.397(9)
C106 C105 1.398(9)
C106 C107 1.499(9)
C100 C101 1.509(9)
C404 C405 1.370(10)
C404 C403 1.377(10)
C206 C205 1.398(9)
C206 C201 1.420(9)
C206 C207 1.485(10)
C210 C211 1.386(10)
C210 C209 1.389(10)
C210 C213 1.500(10)
C415 C416 1.392(10)
C415 C414 1.399(10)
C305 C304 1.377(10)
C305 C306 1.405(9)
C200 C201 1.513(9)
C7 C8 1.392(9)
C7 C6 1.508(10)
C307 C308 1.395(9)
C307 C312 1.405(9)
C307 C306 1.492(9)
C201 C202 1.390(9)
C203 C204 1.377(11)
C203 C202 1.398(10)
C412 C411 1.361(9)
C412 C407 1.415(9)
C101 C102 1.414(9)
C202 C214 1.487(10)
C406 C405 1.387(9)
C406 C407 1.482(9)
C209 C208 1.380(10)
C402 C403 1.396(9)
C402 C414 1.505(9)
C102 C103 1.390(9)
C302 C303 1.393(9)
C302 C314 1.488(10)
C407 C408 1.374(10)
C411 C410 1.381(10)
C119 C118 1.370(10)
C115 C116 1.389(10)
C303 C304 1.399(11)
C8 C9 1.372(10)
C2 C3 1.378(9)
C2 C1 1.500(9)
C217 C218 1.387(11)
C217 C216 1.401(11)
C217 C220 1.510(11)
C108 C109 1.381(10)
C108 C107 1.381(9)
C5 C4 1.481(9)
C208 C207 1.391(9)
C419 C414 1.388(10)
C419 C418 1.399(10)
C205 C204 1.372(11)
C3 C4 1.370(9)
C109 C110 1.387(11)
C111 C112 1.381(10)
C111 C110 1.381(11)
C215 C216 1.357(11)
C215 C214 1.398(10)
C116 C117 1.407(10)
C10 C9 1.473(10)
C319 C318 1.366(10)
C319 C314 1.385(10)
C312 C311 1.395(10)
C207 C212 1.421(9)
C214 C219 1.372(10)
C410 C409 1.396(10)
C410 C413 1.520(11)
C117 C118 1.364(11)
C117 C120 1.510(10)
C212 C211 1.367(10)
C314 C315 1.409(10)
C417 C416 1.381(11)
C417 C418 1.395(11)
C417 C420 1.514(11)
C218 C219 1.380(10)
C110 C113 1.520(10)
C408 C409 1.360(10)
C105 C104 1.367(10)
C107 C112 1.388(9)
C318 C317 1.380(11)
C308 C309 1.379(11)
C104 C103 1.385(11)
C309 C310 1.394(12)
C311 C310 1.368(11)
C317 C316 1.388(12)
C317 C320 1.509(12)
C310 C313 1.539(11)
C315 C316 1.371(12)
Cl2S C1S 1.713(11)
Cl1S C1S 1.748(11)
Cl4S C2S 1.725(14)
Cl3S C2S 1.655(14)
Cl7S C4S 1.69(2)
Cl7S C4B 1.94(4)
Cl8S C4S 1.657(19)
Cl8B C4B 1.52(5)
